data_7718151
loop_
_publ_author_name
'Topi&#x107;, Edi'
'Sarjanovi&#x107;, Josipa'
'Musija, Danijela'
'Mandari&#x107;, Mirna'
'Cocut, Andrea'
'Hrenar, Tomica'
'Agustin, Dominique'
'Pisk, Jana'
'Vrdoljak, Vi&#x161;nja'

_publ_section_title
;
 Influence of ancillary ligands on the formation and functionality of
 oxovanadium(V) metallosupramolecular assemblies: advanced computational
 and catalytic analyses.
;
_journal_issue 13
_journal_name_full 'Dalton transactions (Cambridge, England : 2003)'
_journal_page_first 5532
_journal_page_last 5545
_journal_paper_doi 10.1039/d5dt00105f
_journal_volume 54
_journal_year 2025
_chemical_formula_moiety 'C60 H56 N12 O20 V4'
_chemical_formula_sum 'C60 H56 N12 O20 V4'
_chemical_formula_weight 1468.92
_chemical_name_systematic tetrakis(methoxo-oxo-(N'-(3-methoxy-2-oxo-benzylidene)isonicotinoylhydrazonato)vanadium(v))
_space_group_crystal_system tetragonal
_space_group_IT_number 88
_space_group_name_Hall '-I 4ad'
_space_group_name_H-M_alt 'I 41/a :2'
_atom_sites_solution_hydrogens geom
_audit_creation_date 2025-02-18
_audit_creation_method
;
Olex2 1.5
(compiled 2024.02.16 svn.r378c4104 for OlexSys, GUI svn.r6928)
;
_audit_update_record
;
2025-02-19 deposited with the CCDC.	2025-02-26 downloaded from the CCDC.
;
_cell_angle_alpha 90
_cell_angle_beta 90
_cell_angle_gamma 90
_cell_formula_units_Z 4
_cell_length_a 17.5925(4)
_cell_length_b 17.5925(4)
_cell_length_c 21.6260(9)
_cell_measurement_reflns_used 3830
_cell_measurement_temperature 293(2)
_cell_measurement_theta_max 27.493
_cell_measurement_theta_min 4.282
_cell_volume 6693.2(4)
_computing_cell_refinement 'CrysAlisPro 1.171.39.46 (Rigaku OD, 2018)'
_computing_data_collection 'CrysAlisPro 1.171.39.46 (Rigaku OD, 2018)'
_computing_data_reduction 'CrysAlisPro 1.171.39.46 (Rigaku OD, 2018)'
_computing_molecular_graphics 'Olex2 1.5 (Dolomanov et al., 2009)'
_computing_publication_material 'Olex2 1.5 (Dolomanov et al., 2009)'
_computing_structure_refinement 'SHELXL 2019/3 (Sheldrick, 2015)'
_computing_structure_solution 'ShelXT (Sheldrick, 2015)'
_diffrn_ambient_temperature 293(2)
_diffrn_detector_area_resol_mean 16.1285
_diffrn_detector_type Sapphire3
_diffrn_measured_fraction_theta_full 0.995
_diffrn_measured_fraction_theta_max 0.996
_diffrn_measurement_details
;
List of Runs (angles in degrees, time in seconds):

  # Type    Start    End  Width  t~exp~   \w     \q     \k     \f   Frames
#--------------------------------------------------------------------------
  1  \w   -107.00 -78.00   1.00   40.00    --  -28.78-178.00 -30.00   29
  2  \w     12.00  99.00   1.00   40.00    --   30.34  37.00  90.00   87
  3  \w    -38.00  62.00   1.00   40.00    --   30.34 -37.00 -90.00  100
  4  \w     30.00  75.00   1.00   40.00    --   30.34 -99.00-150.00   45
  5  \w    -40.00  54.00   1.00   40.00    --   30.34 -57.00 150.00   94
  6  \w      7.00 101.00   1.00   40.00    --   30.34  57.00-180.00   94
  7  \w     35.00 110.00   1.00   40.00    --   30.34 178.00 150.00   75
  8  \w     -3.00  86.00   1.00   40.00    --   30.34  77.00 -30.00   89
  9  \w     -2.00 104.00   1.00   40.00    --   30.34  37.00 -60.00  106
;
_diffrn_measurement_device 'four-circle diffractometer'
_diffrn_measurement_device_type 'Xcalibur, Sapphire3, Gemini'
_diffrn_measurement_method '\w scans'
_diffrn_radiation_type MoK\a
_diffrn_radiation_wavelength 0.71073
_diffrn_reflns_av_R_equivalents 0.0529
_diffrn_reflns_av_unetI/netI 0.0318
_diffrn_reflns_Laue_measured_fraction_full 0.995
_diffrn_reflns_Laue_measured_fraction_max 0.996
_diffrn_reflns_limit_h_max 18
_diffrn_reflns_limit_h_min -22
_diffrn_reflns_limit_k_max 22
_diffrn_reflns_limit_k_min -22
_diffrn_reflns_limit_l_max 28
_diffrn_reflns_limit_l_min -26
_diffrn_reflns_number 34740
_diffrn_reflns_point_group_measured_fraction_full 0.995
_diffrn_reflns_point_group_measured_fraction_max 0.996
_diffrn_reflns_theta_full 25.242
_diffrn_reflns_theta_max 27.493
_diffrn_reflns_theta_min 4.282
_exptl_absorpt_coefficient_mu 0.622
_exptl_absorpt_correction_T_max 1.00000
_exptl_absorpt_correction_T_min 0.34092
_exptl_absorpt_correction_type multi-scan
_exptl_absorpt_process_details
;
CrysAlisPro 1.171.39.46 (Rigaku Oxford Diffraction, 2018)
Empirical absorption correction using spherical harmonics,
 implemented in SCALE3 ABSPACK scaling algorithm.
;
_exptl_crystal_colour red
_exptl_crystal_colour_primary red
_exptl_crystal_density_diffrn 1.458
_exptl_crystal_description irregular
_exptl_crystal_F_000 3008
_exptl_crystal_size_max 0.12
_exptl_crystal_size_mid 0.1
_exptl_crystal_size_min 0.1
_refine_diff_density_max 0.590
_refine_diff_density_min -0.297
_refine_diff_density_rms 0.054
_refine_ls_extinction_method none
_refine_ls_goodness_of_fit_ref 1.024
_refine_ls_hydrogen_treatment constr
_refine_ls_matrix_type full
_refine_ls_number_parameters 219
_refine_ls_number_reflns 3830
_refine_ls_number_restraints 0
_refine_ls_restrained_S_all 1.024
_refine_ls_R_factor_all 0.0701
_refine_ls_R_factor_gt 0.0480
_refine_ls_shift/su_max 0.001
_refine_ls_shift/su_mean 0.000
_refine_ls_structure_factor_coef Fsqd
_refine_ls_weighting_details 'w=1/[\s^2^(Fo^2^)+(0.0623P)^2^+6.9113P] where P=(Fo^2^+2Fc^2^)/3'
_refine_ls_weighting_scheme calc
_refine_ls_wR_factor_gt 0.1208
_refine_ls_wR_factor_ref 0.1321
_reflns_Friedel_coverage 0.000
_reflns_number_gt 2870
_reflns_number_total 3830
_reflns_threshold_expression 'I > 2\s(I)'
_cod_data_source_file d5dt00105f2.cif
_cod_data_source_block exp_4442
_cod_depositor_comments 'Adding full bibliography for 7718146--7718153.cif.'
_cod_original_sg_symbol_H-M 'I 41/a'
_cod_database_code 7718151
_shelx_shelxl_version_number 2019/3
_shelx_space_group_comment
;
The symmetry employed for this shelxl refinement is uniquely defined
by the following loop, which should always be used as a source of
symmetry information in preference to the above space-group names.
They are only intended as comments.
;
_shelx_estimated_absorpt_t_max 0.940
_shelx_estimated_absorpt_t_min 0.929
_olex2_refinement_description
;
1. Fixed Uiso
 At 1.2 times of:
  All C(H) groups
 At 1.5 times of:
  All C(H,H,H) groups
2.a Aromatic/amide H refined with riding coordinates:
 C9(H9), C7(H7), C5(H5), C15(H15), C16(H16), C6(H6), C18(H18), C19(H19)
2.b Idealised Me refined as rotating group:
 C21(H21A,H21B,H21C), C24(H24A,H24B,H24C)
;
_olex2_submission_special_instructions 'No special instructions were received'

loop_
_space_group_symop_operation_xyz
'x, y, z'
'-x+1/2, -y, z+1/2'
'-y+3/4, x+1/4, z+1/4'
'y+3/4, -x+3/4, z+3/4'
'x+1/2, y+1/2, z+1/2'
'-x+1, -y+1/2, z+1'
'-y+5/4, x+3/4, z+3/4'
'y+5/4, -x+5/4, z+5/4'
'-x, -y, -z'
'x-1/2, y, -z-1/2'
'y-3/4, -x-1/4, -z-1/4'
'-y-3/4, x-3/4, -z-3/4'
'-x+1/2, -y+1/2, -z+1/2'
'x, y+1/2, -z'
'y-1/4, -x+1/4, -z+1/4'
'-y-1/4, x-1/4, -z-1/4'

loop_
_atom_site_label
_atom_site_type_symbol
_atom_site_fract_x
_atom_site_fract_y
_atom_site_fract_z
_atom_site_U_iso_or_equiv
_atom_site_adp_type
_atom_site_occupancy
_atom_site_site_symmetry_order
_atom_site_calc_flag
_atom_site_refinement_flags_posn
_atom_site_refinement_flags_adp
_atom_site_refinement_flags_occupancy
_atom_site_disorder_assembly
_atom_site_disorder_group
V1 V 0.64320(2) 0.35509(2) 0.60638(2) 0.04015(16) Uani 1 1 d . . . . .
O2 O 0.63217(10) 0.44856(10) 0.56885(8) 0.0451(4) Uani 1 1 d . . . . .
O13 O 0.70088(10) 0.26239(10) 0.62459(8) 0.0445(4) Uani 1 1 d . . . . .
O23 O 0.62973(11) 0.37303(11) 0.68659(9) 0.0496(5) Uani 1 1 d . . . . .
O20 O 0.56583(12) 0.58064(10) 0.55117(9) 0.0524(5) Uani 1 1 d . . . . .
O22 O 0.56566(11) 0.31459(12) 0.58860(10) 0.0587(5) Uani 1 1 d . . . . .
N10 N 0.69572(12) 0.32391(11) 0.52127(10) 0.0399(5) Uani 1 1 d . . . . .
N17 N 0.84245(12) 0.01771(12) 0.62264(10) 0.0418(5) Uani 1 1 d . . . . .
N11 N 0.73663(13) 0.25548(12) 0.52214(10) 0.0457(5) Uani 1 1 d . . . . .
C3 C 0.62238(13) 0.47087(14) 0.51024(11) 0.0376(5) Uani 1 1 d . . . . .
C9 C 0.68891(15) 0.35715(14) 0.46854(12) 0.0426(6) Uani 1 1 d . . . . .
H9 H 0.711005 0.334365 0.434153 0.051 Uiso 1 1 calc R U . . .
C4 C 0.64878(14) 0.42792(14) 0.45999(12) 0.0415(6) Uani 1 1 d . . . . .
C12 C 0.73472(14) 0.22912(14) 0.57840(12) 0.0419(6) Uani 1 1 d . . . . .
C8 C 0.58746(14) 0.54171(14) 0.49936(12) 0.0410(6) Uani 1 1 d . . . . .
C14 C 0.77361(15) 0.15604(14) 0.59254(12) 0.0423(6) Uani 1 1 d . . . . .
C7 C 0.57655(17) 0.56675(17) 0.43964(13) 0.0531(7) Uani 1 1 d . . . . .
H7 H 0.552543 0.613030 0.432552 0.064 Uiso 1 1 calc R U . . .
C5 C 0.63812(18) 0.45509(17) 0.39950(13) 0.0542(7) Uani 1 1 d . . . . .
H5 H 0.655873 0.427223 0.365934 0.065 Uiso 1 1 calc R U . . .
C15 C 0.76649(19) 0.12475(18) 0.65021(14) 0.0606(8) Uani 1 1 d . . . . .
H15 H 0.738341 0.149493 0.680538 0.073 Uiso 1 1 calc R U . . .
C16 C 0.8013(2) 0.05638(17) 0.66303(14) 0.0620(9) Uani 1 1 d . . . . .
H16 H 0.795452 0.036182 0.702487 0.074 Uiso 1 1 calc R U . . .
C6 C 0.6011(2) 0.52337(19) 0.39017(14) 0.0635(9) Uani 1 1 d . . . . .
H6 H 0.592647 0.540441 0.350062 0.076 Uiso 1 1 calc R U . . .
C21 C 0.5448(2) 0.65816(17) 0.54397(16) 0.0663(9) Uani 1 1 d . . . . .
H21A H 0.499479 0.661378 0.519385 0.099 Uiso 1 1 calc R U . . .
H21B H 0.585164 0.685242 0.523785 0.099 Uiso 1 1 calc R U . . .
H21C H 0.535564 0.680220 0.583869 0.099 Uiso 1 1 calc R U . . .
C18 C 0.8509(2) 0.04996(18) 0.56744(14) 0.0690(10) Uani 1 1 d . . . . .
H18 H 0.881356 0.025406 0.538496 0.083 Uiso 1 1 calc R U . . .
C19 C 0.8175(2) 0.11719(19) 0.55072(14) 0.0730(11) Uani 1 1 d . . . . .
H19 H 0.824593 0.136479 0.511099 0.088 Uiso 1 1 calc R U . . .
C24 C 0.5749(2) 0.3386(2) 0.72531(18) 0.0856(12) Uani 1 1 d . . . . .
H24A H 0.528927 0.330294 0.702326 0.128 Uiso 1 1 calc R U . . .
H24B H 0.564470 0.371350 0.759801 0.128 Uiso 1 1 calc R U . . .
H24C H 0.593954 0.290827 0.740085 0.128 Uiso 1 1 calc R U . . .

loop_
_atom_site_aniso_label
_atom_site_aniso_U_11
_atom_site_aniso_U_22
_atom_site_aniso_U_33
_atom_site_aniso_U_23
_atom_site_aniso_U_13
_atom_site_aniso_U_12
V1 0.0375(3) 0.0412(3) 0.0417(3) 0.00109(18) -0.00121(17) 0.00347(18)
O2 0.0543(11) 0.0405(10) 0.0407(10) -0.0020(8) -0.0063(8) 0.0076(8)
O13 0.0483(10) 0.0425(10) 0.0428(10) 0.0041(8) -0.0004(8) 0.0070(8)
O23 0.0511(11) 0.0545(11) 0.0432(10) 0.0002(8) 0.0077(8) 0.0012(8)
O20 0.0619(12) 0.0423(10) 0.0530(12) -0.0034(8) -0.0042(9) 0.0127(9)
O22 0.0426(11) 0.0557(12) 0.0778(15) -0.0002(10) -0.0083(10) -0.0013(9)
N10 0.0425(11) 0.0351(11) 0.0419(12) -0.0005(9) -0.0047(9) 0.0022(9)
N17 0.0487(12) 0.0408(12) 0.0360(11) 0.0039(9) 0.0019(9) 0.0061(9)
N11 0.0543(13) 0.0392(12) 0.0437(13) 0.0016(9) -0.0040(10) 0.0104(10)
C3 0.0335(12) 0.0395(13) 0.0400(13) 0.0024(10) -0.0054(10) -0.0021(10)
C9 0.0442(14) 0.0427(14) 0.0408(14) -0.0014(11) -0.0017(11) 0.0019(11)
C4 0.0411(13) 0.0406(13) 0.0427(14) 0.0038(11) -0.0022(11) 0.0020(10)
C12 0.0440(14) 0.0378(13) 0.0440(14) -0.0012(11) -0.0050(11) 0.0023(11)
C8 0.0360(13) 0.0389(13) 0.0481(15) 0.0004(11) -0.0033(10) 0.0018(10)
C14 0.0452(14) 0.0386(13) 0.0431(14) 0.0023(10) -0.0038(11) 0.0022(11)
C7 0.0561(17) 0.0494(16) 0.0538(17) 0.0116(13) 0.0002(13) 0.0150(13)
C5 0.0671(19) 0.0551(17) 0.0406(15) 0.0050(12) 0.0060(13) 0.0127(14)
C15 0.078(2) 0.0563(18) 0.0479(17) 0.0070(13) 0.0169(15) 0.0256(16)
C16 0.087(2) 0.0561(18) 0.0433(16) 0.0151(13) 0.0162(15) 0.0264(16)
C6 0.081(2) 0.065(2) 0.0447(17) 0.0168(14) 0.0005(15) 0.0209(16)
C21 0.079(2) 0.0462(17) 0.073(2) -0.0078(15) -0.0095(18) 0.0158(15)
C18 0.110(3) 0.0576(19) 0.0396(16) 0.0077(13) 0.0163(17) 0.0342(18)
C19 0.116(3) 0.062(2) 0.0403(16) 0.0142(14) 0.0172(18) 0.037(2)
C24 0.096(3) 0.086(3) 0.075(2) 0.003(2) 0.039(2) -0.016(2)

loop_
_atom_type_symbol
_atom_type_description
_atom_type_scat_dispersion_real
_atom_type_scat_dispersion_imag
_atom_type_scat_source
C C 0.0033 0.0016 'International Tables Vol C Tables 4.2.6.8 and 6.1.1.4'
H H 0.0000 0.0000 'International Tables Vol C Tables 4.2.6.8 and 6.1.1.4'
N N 0.0061 0.0033 'International Tables Vol C Tables 4.2.6.8 and 6.1.1.4'
O O 0.0106 0.0060 'International Tables Vol C Tables 4.2.6.8 and 6.1.1.4'
V V 0.3005 0.5294 'International Tables Vol C Tables 4.2.6.8 and 6.1.1.4'

loop_
_geom_angle_atom_site_label_1
_geom_angle_atom_site_label_2
_geom_angle_atom_site_label_3
_geom_angle
_geom_angle_site_symmetry_1
_geom_angle_site_symmetry_3
_geom_angle_publ_flag
O2 V1 O13 152.20(8) . . ?
O2 V1 N10 83.97(8) . . ?
O2 V1 N17 80.66(8) . 15_666 ?
O13 V1 N10 74.63(8) . . ?
O13 V1 N17 79.11(7) . 15_666 ?
O23 V1 O2 104.89(9) . . ?
O23 V1 O13 91.18(8) . . ?
O23 V1 N10 160.99(8) . . ?
O23 V1 N17 82.54(8) . 15_666 ?
O22 V1 O2 101.73(10) . . ?
O22 V1 O13 96.90(9) . . ?
O22 V1 O23 101.62(11) . . ?
O22 V1 N10 92.74(10) . . ?
O22 V1 N17 174.37(10) . 15_666 ?
N10 V1 N17 82.39(8) . 15_666 ?
C3 O2 V1 133.80(16) . . ?
C12 O13 V1 117.16(16) . . ?
C24 O23 V1 126.3(2) . . ?
C8 O20 C21 117.6(2) . . ?
N11 N10 V1 115.58(15) . . ?
C9 N10 V1 127.43(17) . . ?
C9 N10 N11 116.7(2) . . ?
C16 N17 V1 123.40(18) . 12_757 ?
C16 N17 C18 115.8(2) . . ?
C18 N17 V1 120.77(18) . 12_757 ?
C12 N11 N10 107.8(2) . . ?
O2 C3 C4 122.2(2) . . ?
O2 C3 C8 118.3(2) . . ?
C4 C3 C8 119.4(2) . . ?
N10 C9 H9 118.3 . . ?
N10 C9 C4 123.4(2) . . ?
C4 C9 H9 118.3 . . ?
C3 C4 C9 121.8(2) . . ?
C3 C4 C5 119.6(2) . . ?
C5 C4 C9 118.6(2) . . ?
O13 C12 N11 124.6(2) . . ?
O13 C12 C14 116.2(2) . . ?
N11 C12 C14 119.2(2) . . ?
O20 C8 C3 115.3(2) . . ?
O20 C8 C7 124.7(2) . . ?
C7 C8 C3 120.0(2) . . ?
C15 C14 C12 119.5(2) . . ?
C15 C14 C19 116.9(3) . . ?
C19 C14 C12 123.6(2) . . ?
C8 C7 H7 119.8 . . ?
C8 C7 C6 120.3(3) . . ?
C6 C7 H7 119.8 . . ?
C4 C5 H5 120.2 . . ?
C6 C5 C4 119.7(3) . . ?
C6 C5 H5 120.2 . . ?
C14 C15 H15 120.2 . . ?
C14 C15 C16 119.6(3) . . ?
C16 C15 H15 120.2 . . ?
N17 C16 C15 124.0(3) . . ?
N17 C16 H16 118.0 . . ?
C15 C16 H16 118.0 . . ?
C7 C6 H6 119.5 . . ?
C5 C6 C7 120.9(3) . . ?
C5 C6 H6 119.5 . . ?
O20 C21 H21A 109.5 . . ?
O20 C21 H21B 109.5 . . ?
O20 C21 H21C 109.5 . . ?
H21A C21 H21B 109.5 . . ?
H21A C21 H21C 109.5 . . ?
H21B C21 H21C 109.5 . . ?
N17 C18 H18 118.1 . . ?
N17 C18 C19 123.9(3) . . ?
C19 C18 H18 118.1 . . ?
C14 C19 H19 120.1 . . ?
C18 C19 C14 119.9(3) . . ?
C18 C19 H19 120.1 . . ?
O23 C24 H24A 109.5 . . ?
O23 C24 H24B 109.5 . . ?
O23 C24 H24C 109.5 . . ?
H24A C24 H24B 109.5 . . ?
H24A C24 H24C 109.5 . . ?
H24B C24 H24C 109.5 . . ?

loop_
_geom_bond_atom_site_label_1
_geom_bond_atom_site_label_2
_geom_bond_distance
_geom_bond_site_symmetry_2
_geom_bond_publ_flag
V1 O2 1.8439(18) . ?
V1 O13 1.9608(17) . ?
V1 O23 1.7789(19) . ?
V1 O22 1.586(2) . ?
V1 N10 2.131(2) . ?
V1 N17 2.420(2) 15_666 ?
O2 C3 1.338(3) . ?
O13 C12 1.302(3) . ?
O23 C24 1.414(4) . ?
O20 C8 1.367(3) . ?
O20 C21 1.422(3) . ?
N10 N11 1.403(3) . ?
N10 C9 1.287(3) . ?
N17 C16 1.323(3) . ?
N17 C18 1.330(4) . ?
N11 C12 1.303(3) . ?
C3 C4 1.403(4) . ?
C3 C8 1.409(3) . ?
C9 H9 0.9300 . ?
C9 C4 1.443(3) . ?
C4 C5 1.405(4) . ?
C12 C14 1.488(3) . ?
C8 C7 1.378(4) . ?
C14 C15 1.369(4) . ?
C14 C19 1.372(4) . ?
C7 H7 0.9300 . ?
C7 C6 1.383(4) . ?
C5 H5 0.9300 . ?
C5 C6 1.381(4) . ?
C15 H15 0.9300 . ?
C15 C16 1.378(4) . ?
C16 H16 0.9300 . ?
C6 H6 0.9300 . ?
C21 H21A 0.9600 . ?
C21 H21B 0.9600 . ?
C21 H21C 0.9600 . ?
C18 H18 0.9300 . ?
C18 C19 1.369(4) . ?
C19 H19 0.9300 . ?
C24 H24A 0.9600 . ?
C24 H24B 0.9600 . ?
C24 H24C 0.9600 . ?

loop_
_geom_torsion_atom_site_label_1
_geom_torsion_atom_site_label_2
_geom_torsion_atom_site_label_3
_geom_torsion_atom_site_label_4
_geom_torsion
_geom_torsion_site_symmetry_1
_geom_torsion_site_symmetry_2
_geom_torsion_site_symmetry_3
_geom_torsion_site_symmetry_4
_geom_torsion_publ_flag
V1 O2 C3 C4 -27.2(4) . . . . ?
V1 O2 C3 C8 155.87(18) . . . . ?
V1 O13 C12 N11 4.3(3) . . . . ?
V1 O13 C12 C14 -175.90(16) . . . . ?
V1 N10 N11 C12 -3.0(3) . . . . ?
V1 N10 C9 C4 6.5(4) . . . . ?
V1 N17 C16 C15 -175.1(3) 12_757 . . . ?
V1 N17 C18 C19 174.3(3) 12_757 . . . ?
O2 V1 O23 C24 122.5(3) . . . . ?
O2 C3 C4 C9 -0.6(4) . . . . ?
O2 C3 C4 C5 -178.7(2) . . . . ?
O2 C3 C8 O20 -0.9(3) . . . . ?
O2 C3 C8 C7 179.8(2) . . . . ?
O13 V1 O2 C3 70.7(3) . . . . ?
O13 V1 O23 C24 -80.4(3) . . . . ?
O13 C12 C14 C15 5.7(4) . . . . ?
O13 C12 C14 C19 -174.0(3) . . . . ?
O23 V1 O2 C3 -165.9(2) . . . . ?
O20 C8 C7 C6 179.4(3) . . . . ?
O22 V1 O2 C3 -60.4(2) . . . . ?
O22 V1 O23 C24 16.9(3) . . . . ?
N10 V1 O2 C3 31.2(2) . . . . ?
N10 V1 O23 C24 -121.5(3) . . . . ?
N10 N11 C12 O13 -0.6(4) . . . . ?
N10 N11 C12 C14 179.6(2) . . . . ?
N10 C9 C4 C3 8.4(4) . . . . ?
N10 C9 C4 C5 -173.5(3) . . . . ?
N17 V1 O2 C3 114.4(2) 15_666 . . . ?
N17 V1 O23 C24 -159.3(3) 15_666 . . . ?
N17 C18 C19 C14 1.4(6) . . . . ?
N11 N10 C9 C4 -179.8(2) . . . . ?
N11 C12 C14 C15 -174.5(3) . . . . ?
N11 C12 C14 C19 5.9(4) . . . . ?
C3 C4 C5 C6 -0.6(4) . . . . ?
C3 C8 C7 C6 -1.3(4) . . . . ?
C9 N10 N11 C12 -177.5(2) . . . . ?
C9 C4 C5 C6 -178.8(3) . . . . ?
C4 C3 C8 O20 -177.9(2) . . . . ?
C4 C3 C8 C7 2.8(4) . . . . ?
C4 C5 C6 C7 2.1(5) . . . . ?
C12 C14 C15 C16 178.8(3) . . . . ?
C12 C14 C19 C18 -179.6(3) . . . . ?
C8 C3 C4 C9 176.3(2) . . . . ?
C8 C3 C4 C5 -1.8(4) . . . . ?
C8 C7 C6 C5 -1.1(5) . . . . ?
C14 C15 C16 N17 0.2(6) . . . . ?
C15 C14 C19 C18 0.8(5) . . . . ?
C16 N17 C18 C19 -2.7(6) . . . . ?
C21 O20 C8 C3 167.5(2) . . . . ?
C21 O20 C8 C7 -13.3(4) . . . . ?
C18 N17 C16 C15 1.9(5) . . . . ?
C19 C14 C15 C16 -1.6(5) . . . . ?
